data_2104232
loop_
_publ_author_name
'Kalinowska-T\/lu\'scik, Justyna'
'Jarzembek, Krystyna'
'\'Sliwi\'nski, Jan'
'Oleksyn, Barbara J.'
'Kozik, Violetta'
'Pola\'nski, Jaros\/law'

_publ_section_title
;
 Bitter sweeteners: tetrazole derivatives of arylsulfonylalcanoids --
 synthesis, structure and comparative study
;
_journal_coeditor_code BS5063
_journal_issue 6
_journal_name_full 'Acta Crystallographica Section B'
_journal_page_first 760
_journal_page_last 770
_journal_paper_doi 10.1107/S0108768108027481
_journal_volume 64
_journal_year 2008
_chemical_formula_moiety 'C8 H8 N4 O2 S'
_chemical_formula_sum 'C8 H8 N4 O2 S'
_chemical_formula_weight 224.24
_chemical_name_systematic
;
 5-phenylsulfonyl-methylene-1H-tetrazol
;
_space_group_IT_number 9
_symmetry_cell_setting monoclinic
_symmetry_space_group_name_Hall 'C -2yc'
_symmetry_space_group_name_H-M 'C 1 c 1'
_audit_creation_method 'WinGX routine CIF_UPDATE'
_cell_angle_alpha 90
_cell_angle_beta 105.387(2)
_cell_angle_gamma 90
_cell_formula_units_Z 4
_cell_length_a 22.8887(7)
_cell_length_b 5.0315(2)
_cell_length_c 9.1377(3)
_cell_measurement_reflns_used 6531
_cell_measurement_temperature 293(2)
_cell_measurement_theta_max 34.97
_cell_measurement_theta_min 1
_cell_volume 1014.62(6)
_computing_structure_refinement 'SHELXL-97 (Sheldrick, 1997)'
_diffrn_measured_fraction_theta_full 0.998
_diffrn_measured_fraction_theta_max 0.998
_diffrn_measurement_device '95mm CCD camera on \k-goniostat'
_diffrn_measurement_device_type KappaCCD
_diffrn_measurement_method CCD
_diffrn_radiation_type MoK\a
_diffrn_radiation_wavelength 0.71073
_diffrn_reflns_av_R_equivalents 0.0306
_diffrn_reflns_limit_h_max 36
_diffrn_reflns_limit_h_min -36
_diffrn_reflns_limit_k_max 8
_diffrn_reflns_limit_k_min -6
_diffrn_reflns_limit_l_max 14
_diffrn_reflns_limit_l_min -14
_diffrn_reflns_number 14160
_diffrn_reflns_theta_full 34.93
_diffrn_reflns_theta_max 34.93
_diffrn_reflns_theta_min 3.69
_exptl_absorpt_coefficient_mu 0.305
_exptl_absorpt_correction_T_max 0.97
_exptl_absorpt_correction_T_min 0.91
_exptl_absorpt_correction_type multi-scan
_exptl_absorpt_process_details
;
 HKL Denzo and Scalepack (Otwinowski & Minor 1997)
;
_exptl_crystal_colour yellow
_exptl_crystal_density_diffrn 1.468
_exptl_crystal_density_method 'not measured'
_exptl_crystal_description prism
_exptl_crystal_F_000 464
_exptl_crystal_size_max 0.33
_exptl_crystal_size_mid 0.25
_exptl_crystal_size_min 0.1
_refine_diff_density_max 0.271
_refine_diff_density_min -0.288
_refine_ls_abs_structure_details 'Flack H D (1983), Acta Cryst. A39, 876-881'
_refine_ls_abs_structure_Flack -0.03(7)
_refine_ls_extinction_method none
_refine_ls_goodness_of_fit_ref 0.952
_refine_ls_hydrogen_treatment mixed
_refine_ls_matrix_type full
_refine_ls_number_parameters 139
_refine_ls_number_reflns 4333
_refine_ls_number_restraints 2
_refine_ls_restrained_S_all 0.952
_refine_ls_R_factor_gt 0.0451
_refine_ls_shift/su_max 0.001
_refine_ls_structure_factor_coef Fsqd
_refine_ls_weighting_details 'calc w=1/[\s^2^(Fo^2^)+(0.0572P)^2^+0.3771P] where P=(Fo^2^+2Fc^2^)/3'
_refine_ls_weighting_scheme calc
_refine_ls_wR_factor_ref 0.1158
_reflns_number_gt 3214
_reflns_number_total 4333
_reflns_threshold_expression >2sigma(I)
_cod_data_source_file bs5063.cif
_cod_data_source_block (4)
_cod_original_sg_symbol_Hall C-2yc
_cod_original_sg_symbol_H-M Cc
_cod_database_code 2104232

loop_
_symmetry_equiv_pos_as_xyz
'x, y, z'
'x, -y, z+1/2'
'x+1/2, y+1/2, z'
'x+1/2, -y+1/2, z+1/2'

loop_
_atom_site_type_symbol
_atom_site_label
_atom_site_fract_x
_atom_site_fract_y
_atom_site_fract_z
_atom_site_U_iso_or_equiv
_atom_site_adp_type
_atom_site_calc_flag
_atom_site_refinement_flags
_atom_site_occupancy
S S1 0.96060(2) 0.86062(8) 0.69897(3) 0.03122(10) Uani d . 1
O O1 0.97177(7) 1.1417(3) 0.7122(2) 0.0433(4) Uani d . 1
O O2 0.97208(7) 0.7274(3) 0.57008(16) 0.0437(3) Uani d . 1
C C7 1.00580(9) 0.7050(4) 0.8666(2) 0.0334(3) Uani d . 1
H H7A 1.002 0.8011 0.9557 0.04 Uiso calc R 1
H H7B 0.9921 0.5241 0.8731 0.04 Uiso calc R 1
C C8 1.06997(9) 0.7045(4) 0.8607(3) 0.0366(4) Uani d . 1
C C6 0.86002(10) 0.9598(5) 0.7939(3) 0.0436(4) Uani d . 1
H H6 0.8823 1.0968 0.8508 0.052 Uiso calc R 1
C C1 0.88569(9) 0.7983(4) 0.7044(2) 0.0349(4) Uani d . 1
N N1 1.10235(9) 0.4908(4) 0.8496(3) 0.0529(5) Uani d . 1
H H1N 1.0977(14) 0.293(6) 0.849(4) 0.064 Uiso d . 1
C C2 0.85355(11) 0.5923(5) 0.6187(3) 0.0457(5) Uani d . 1
H H2 0.8714 0.4858 0.5594 0.055 Uiso calc R 1
C C5 0.80076(11) 0.9135(6) 0.7971(3) 0.0561(6) Uani d . 1
H H5 0.7828 1.0191 0.8565 0.067 Uiso calc R 1
N N4 1.10346(9) 0.9168(4) 0.8585(3) 0.0549(5) Uani d . 1
C C4 0.76845(11) 0.7086(6) 0.7112(4) 0.0578(6) Uani d . 1
H H4 0.7285 0.6786 0.7128 0.069 Uiso calc R 1
C C3 0.79430(13) 0.5484(6) 0.6234(4) 0.0577(6) Uani d . 1
H H3 0.772 0.4107 0.5672 0.069 Uiso calc R 1
N N3 1.15797(11) 0.8244(5) 0.8472(5) 0.0800(9) Uani d . 1
N N2 1.15772(12) 0.5681(5) 0.8423(5) 0.0822(10) Uani d . 1

loop_
_atom_site_aniso_label
_atom_site_aniso_U_11
_atom_site_aniso_U_22
_atom_site_aniso_U_33
_atom_site_aniso_U_12
_atom_site_aniso_U_13
_atom_site_aniso_U_23
S1 0.0392(2) 0.02603(16) 0.03223(17) 0.00049(19) 0.01616(14) 0.00161(19)
O1 0.0531(11) 0.0240(5) 0.0583(10) 0.0012(6) 0.0246(9) 0.0063(6)
O2 0.0540(9) 0.0487(8) 0.0334(7) 0.0036(7) 0.0201(6) -0.0042(6)
C7 0.0387(9) 0.0299(8) 0.0349(8) -0.0008(7) 0.0157(7) 0.0025(7)
C8 0.0374(9) 0.0255(7) 0.0477(11) -0.0010(7) 0.0128(8) 0.0004(8)
C6 0.0412(10) 0.0465(11) 0.0463(11) 0.0010(9) 0.0174(9) -0.0046(9)
C1 0.0376(9) 0.0330(9) 0.0360(9) 0.0027(7) 0.0127(7) 0.0030(7)
N1 0.0413(10) 0.0294(8) 0.0934(17) 0.0008(7) 0.0272(10) 0.0009(9)
C2 0.0430(11) 0.0390(11) 0.0548(13) -0.0033(9) 0.0125(10) -0.0046(10)
C5 0.0442(12) 0.0647(15) 0.0664(16) 0.0038(11) 0.0269(11) -0.0005(13)
N4 0.0370(9) 0.0329(8) 0.0940(16) -0.0025(7) 0.0161(10) 0.0003(10)
C4 0.0345(11) 0.0674(16) 0.0728(16) -0.0032(10) 0.0166(11) 0.0080(14)
C3 0.0492(13) 0.0479(13) 0.0711(17) -0.0108(11) 0.0074(12) -0.0018(12)
N3 0.0401(11) 0.0464(12) 0.158(3) -0.0022(9) 0.0349(15) 0.0073(15)
N2 0.0480(12) 0.0462(11) 0.163(3) 0.0030(11) 0.0461(17) 0.0021(17)

loop_
_atom_type_symbol
_atom_type_description
_atom_type_scat_dispersion_real
_atom_type_scat_dispersion_imag
_atom_type_scat_source
C C 0.0033 0.0016 'International Tables Vol C Tables 4.2.6.8 and 6.1.1.4'
H H 0 0 'International Tables Vol C Tables 4.2.6.8 and 6.1.1.4'
N N 0.0061 0.0033 'International Tables Vol C Tables 4.2.6.8 and 6.1.1.4'
O O 0.0106 0.006 'International Tables Vol C Tables 4.2.6.8 and 6.1.1.4'
S S 0.1246 0.1234 'International Tables Vol C Tables 4.2.6.8 and 6.1.1.4'

loop_
_geom_angle_atom_site_label_1
_geom_angle_atom_site_label_2
_geom_angle_atom_site_label_3
_geom_angle
O1 S1 O2 117.42(11)
O1 S1 C1 109.07(9)
O2 S1 C1 109.36(10)
O1 S1 C7 108.04(10)
O2 S1 C7 107.93(9)
C1 S1 C7 104.20(9)
C8 C7 S1 108.84(13)
C8 C7 H7A 109.9
S1 C7 H7A 109.9
C8 C7 H7B 109.9
S1 C7 H7B 109.9
H7A C7 H7B 108.3
N4 C8 N1 108.50(19)
N4 C8 C7 125.78(18)
N1 C8 C7 125.66(18)
C5 C6 C1 118.9(2)
C5 C6 H6 120.5
C1 C6 H6 120.5
C2 C1 C6 121.7(2)
C2 C1 S1 119.56(16)
C6 C1 S1 118.71(16)
C8 N1 N2 108.8(2)
C8 N1 H1N 138.3(18)
N2 N1 H1N 112.8(18)
C3 C2 C1 118.6(2)
C3 C2 H2 120.7
C1 C2 H2 120.7
C6 C5 C4 119.5(2)
C6 C5 H5 120.3
C4 C5 H5 120.3
C8 N4 N3 105.86(19)
C3 C4 C5 121.2(2)
C3 C4 H4 119.4
C5 C4 H4 119.4
C4 C3 C2 120.0(2)
C4 C3 H3 120
C2 C3 H3 120
N2 N3 N4 110.4(2)
N3 N2 N1 106.4(2)

loop_
_geom_bond_atom_site_label_1
_geom_bond_atom_site_label_2
_geom_bond_distance
S1 O1 1.4367(14)
S1 O2 1.4387(14)
S1 C1 1.757(2)
S1 C7 1.786(2)
C7 C8 1.484(3)
C7 H7A 0.97
C7 H7B 0.97
C8 N4 1.318(3)
C8 N1 1.325(3)
C6 C5 1.384(3)
C6 C1 1.390(3)
C6 H6 0.93
C1 C2 1.386(3)
N1 N2 1.344(3)
N1 H1N 1.00(3)
C2 C3 1.386(4)
C2 H2 0.93
C5 C4 1.385(4)
C5 H5 0.93
N4 N3 1.361(3)
C4 C3 1.377(4)
C4 H4 0.93
C3 H3 0.93
N3 N2 1.290(3)

loop_
_geom_hbond_atom_site_label_D
_geom_hbond_atom_site_label_H
_geom_hbond_atom_site_label_A
_geom_hbond_site_symmetry_A
_geom_hbond_distance_DH
_geom_hbond_distance_HA
_geom_hbond_distance_DA
_geom_hbond_angle_DHA
N1 H1N N4 1_545 1.00(3) 1.90(3) 2.890(3) 170(3)

loop_
_geom_torsion_atom_site_label_1
_geom_torsion_atom_site_label_2
_geom_torsion_atom_site_label_3
_geom_torsion_atom_site_label_4
_geom_torsion
O1 S1 C7 C8 -73.79(16)
O2 S1 C7 C8 54.12(16)
C1 S1 C7 C8 170.31(13)
S1 C7 C8 N4 62.9(3)
S1 C7 C8 N1 -113.8(2)
C5 C6 C1 C2 -0.1(3)
C5 C6 C1 S1 179.23(19)
O1 S1 C1 C2 145.58(19)
O2 S1 C1 C2 15.9(2)
C7 S1 C1 C2 -99.24(19)
O1 S1 C1 C6 -33.80(19)
O2 S1 C1 C6 -163.44(16)
C7 S1 C1 C6 81.38(18)
N4 C8 N1 N2 0.8(4)
C7 C8 N1 N2 178.0(2)
C6 C1 C2 C3 0.0(4)
S1 C1 C2 C3 -179.3(2)
C1 C6 C5 C4 -0.1(4)
N1 C8 N4 N3 -0.6(3)
C7 C8 N4 N3 -177.8(2)
C6 C5 C4 C3 0.5(4)
C5 C4 C3 C2 -0.6(4)
C1 C2 C3 C4 0.3(4)
C8 N4 N3 N2 0.2(4)
N4 N3 N2 N1 0.3(4)
C8 N1 N2 N3 -0.7(4)

loop_
_cod_related_entry_id
_cod_related_entry_database
_cod_related_entry_code
1 ChemSpider 5054010
